data_1570151
loop_
_publ_author_name
'Xu, Tongle'
'Lv, Jie'
'Zheng, Daming'
'Luo, Zhenghui'
'Jee, Min Hun'
'Ran, Guangliu'
'Chen, Zhanxiang'
'Huang, Zhongyan'
'Ren, Jiaqi'
'Li, Yuxiang'
'Zhang, Cai&#x2019;e'
'Hu, Hanlin'
'Pauport\'e, Thierry'
'Zhang, Wenkai'
'Woo, Han Young'
'Yang, Chuluo'

_publ_section_title
;
 Regulating the reorganization energy and crystal packing of
 small-molecule donors enables the high performance of binary
 all-small-molecule organic solar cells with a slow film growth rate
;
_journal_issue 12
_journal_name_full 'Energy &amp; Environmental Science'
_journal_page_first 5933
_journal_page_last 5943
_journal_paper_doi 10.1039/D3EE02129G
_journal_volume 16
_journal_year 2023
_chemical_formula_moiety 'C108 H138 Cl2 N2 O2 S12 Si2'
_chemical_formula_sum 'C108 H140 Cl2 N2 O2 S12 Si2'
_chemical_formula_weight 2010.01
_space_group_crystal_system triclinic
_space_group_IT_number 2
_space_group_name_Hall '-P 1'
_space_group_name_H-M_alt 'P -1'
_atom_sites_solution_hydrogens geom
_audit_creation_date 2023-10-04
_audit_creation_method
;
Olex2 1.5
(compiled 2022.04.07 svn.rca3783a0 for OlexSys, GUI svn.r6498)
;
_audit_update_record
;
2023-10-05 deposited with the CCDC.	2023-10-18 downloaded from the CCDC.
;
_cell_angle_alpha 76.1350(10)
_cell_angle_beta 82.2320(10)
_cell_angle_gamma 80.1740(10)
_cell_formula_units_Z 1
_cell_length_a 9.8191(3)
_cell_length_b 14.0215(5)
_cell_length_c 20.6969(7)
_cell_measurement_reflns_used 9666
_cell_measurement_temperature 170.00
_cell_measurement_theta_max 60.633
_cell_measurement_theta_min 3.067
_cell_volume 2712.64(16)
_computing_cell_refinement 'SAINT V8.40B (?, 2016)'
_computing_data_collection 'Bruker Instrument Service vV6.2.14'
_computing_data_reduction 'SAINT V8.40B (?, 2016)'
_computing_molecular_graphics 'Olex2 1.5 (Dolomanov et al., 2009)'
_computing_publication_material 'Olex2 1.5 (Dolomanov et al., 2009)'
_computing_structure_refinement 'SHELXL 2019/2 (Sheldrick, 2015)'
_computing_structure_solution 'SHELXT 2018/2 (Sheldrick, 2018)'
_diffrn_ambient_temperature 170.0
_diffrn_measured_fraction_theta_full 0.987
_diffrn_measured_fraction_theta_max 0.987
_diffrn_measurement_device_type 'Bruker D8 VENTURE'
_diffrn_measurement_method '\w and \f scans'
_diffrn_radiation_type GaK\a
_diffrn_radiation_wavelength 1.34139
_diffrn_reflns_av_R_equivalents 0.0381
_diffrn_reflns_av_unetI/netI 0.0323
_diffrn_reflns_Laue_measured_fraction_full 0.987
_diffrn_reflns_Laue_measured_fraction_max 0.987
_diffrn_reflns_limit_h_max 11
_diffrn_reflns_limit_h_min -11
_diffrn_reflns_limit_k_max 16
_diffrn_reflns_limit_k_min -16
_diffrn_reflns_limit_l_max 24
_diffrn_reflns_limit_l_min -24
_diffrn_reflns_number 88615
_diffrn_reflns_point_group_measured_fraction_full 0.987
_diffrn_reflns_point_group_measured_fraction_max 0.987
_diffrn_reflns_theta_full 53.594
_diffrn_reflns_theta_max 53.907
_diffrn_reflns_theta_min 1.922
_diffrn_source_current 3.57
_diffrn_source_power 0.24954300000000001
_diffrn_source_voltage 69.9
_exptl_absorpt_coefficient_mu 2.161
_exptl_absorpt_correction_T_max 0.7519
_exptl_absorpt_correction_T_min 0.6360
_exptl_absorpt_correction_type multi-scan
_exptl_absorpt_process_details
;
SADABS-2016/2 (Bruker,2016/2) was used for absorption correction.
wR2(int) was 0.0901 before and 0.0565 after correction.
The Ratio of minimum to maximum transmission is 0.8459.
The \l/2 correction factor is Not present.
;
_exptl_crystal_colour red
_exptl_crystal_colour_primary red
_exptl_crystal_density_diffrn 1.230
_exptl_crystal_description block
_exptl_crystal_F_000 1072
_exptl_crystal_size_max 0.263
_exptl_crystal_size_mid 0.205
_exptl_crystal_size_min 0.054
_refine_diff_density_max 0.741
_refine_diff_density_min -0.440
_refine_diff_density_rms 0.067
_refine_ls_extinction_method none
_refine_ls_goodness_of_fit_ref 1.024
_refine_ls_hydrogen_treatment constr
_refine_ls_matrix_type full
_refine_ls_number_parameters 621
_refine_ls_number_reflns 9786
_refine_ls_number_restraints 101
_refine_ls_restrained_S_all 1.038
_refine_ls_R_factor_all 0.0542
_refine_ls_R_factor_gt 0.0508
_refine_ls_shift/su_max 0.001
_refine_ls_shift/su_mean 0.000
_refine_ls_structure_factor_coef Fsqd
_refine_ls_weighting_details 'w=1/[\s^2^(Fo^2^)+(0.0885P)^2^+2.0890P] where P=(Fo^2^+2Fc^2^)/3'
_refine_ls_weighting_scheme calc
_refine_ls_wR_factor_gt 0.1466
_refine_ls_wR_factor_ref 0.1501
_reflns_Friedel_coverage 0.000
_reflns_number_gt 8888
_reflns_number_total 9786
_reflns_threshold_expression 'I > 2\s(I)'
_cod_data_source_file d3ee02129g2.cif
_cod_data_source_block 221221_t27_0m
_cod_depositor_comments 'Adding full bibliography for 1570150--1570151.cif.'
_cod_database_code 1570151
_shelx_shelxl_version_number 2019/2
_shelx_space_group_comment
;
The symmetry employed for this shelxl refinement is uniquely defined
by the following loop, which should always be used as a source of
symmetry information in preference to the above space-group names.
They are only intended as comments.
;
_shelx_estimated_absorpt_t_max 0.892
_shelx_estimated_absorpt_t_min 0.600
_olex2_refinement_description
;
1. Fixed Uiso
 At 1.2 times of:
  All C(H) groups, All C(H,H) groups, All C(H,H,H,H) groups
 At 1.5 times of:
  All C(H,H,H) groups
2. Restrained distances
 C50-C51A
 1.5 with sigma of 0.02
 C51A-C55
 1.5 with sigma of 0.02
 C51A-C56
 2.5 with sigma of 0.04
 C50-C51 \\sim C50-C51A
 with sigma of 0.02
 C51-C52 \\sim C51A-C52
 with sigma of 0.02
 C51-C55 \\sim C51A-C55
 with sigma of 0.02
3. Rigid bond restraints
 C49, C50
 with sigma for 1-2 distances of 0.001 and sigma for 1-3 distances of 0.002
4. Uiso/Uaniso restraints and constraints
C49 \\sim C50 \\sim C51A \\sim C51 \\sim C52 \\sim C55 \\sim C56 \\sim C53
\\sim C54 \\sim C57: within 2A with sigma of 0.01 and sigma for terminal atoms
of 0.02 within 2A
5. Others
 Sof(H50C)=Sof(H50D)=Sof(C55)=Sof(H55A)=Sof(H55B)=Sof(C56)=Sof(H56A)=Sof(H56B)=
 Sof(C57)=Sof(H57A)=Sof(H57B)=Sof(H57C)=Sof(C51A)=Sof(H51C)=Sof(H51D)=1-FVAR(1)
 Sof(H50A)=Sof(H50B)=Sof(C51)=Sof(H51A)=Sof(H51B)=Sof(C52)=Sof(H52A)=Sof(H52B)=
 Sof(C53)=Sof(H53A)=Sof(H53B)=Sof(C54)=Sof(H54A)=Sof(H54B)=Sof(H54C)=FVAR(1)
6.a Secondary CH2 refined with riding coordinates:
 C1(H1A,H1B), C2(H2A,H2B), C4(H4A,H4B), C5(H5A,H5B), C7(H7A,H7B), C8(H8A,H8B),
 C25(H25A,H25B), C26(H26A,H26B), C27(H27A,H27B), C28(H28A,H28B), C29(H29A,H29B),
  C35(H35A,H35B), C36(H36A,H36B), C37(H37A,H37B), C38(H38A,H38B), C39(H39A,
 H39B), C49(H49A,H49B), C50(H50A,H50B), C50(H50C,H50D), C51(H51A,H51B),
 C52(H52A,H52B), C53(H53A,H53B), C55(H55A,H55B), C56(H56A,H56B), C51A(H51C,H51D)
6.b Aromatic/amide H refined with riding coordinates:
 C12(H12), C14(H14), C15(H15), C22(H22), C32(H32), C42(H42), C43(H43),
 C45(H45), C0AA(H0AA)
6.c Idealised Me refined as rotating group:
 C3(H3A,H3B,H3C), C6(H6A,H6B,H6C), C9(H9A,H9B,H9C), C30(H30A,H30B,H30C),
 C40(H40A,H40B,H40C), C54(H54A,H54B,H54C), C57(H57A,H57B,H57C)
;
_olex2_submission_special_instructions 'No special instructions were received'

loop_
_space_group_symop_operation_xyz
'x, y, z'
'-x, -y, -z'

loop_
_atom_site_label
_atom_site_type_symbol
_atom_site_fract_x
_atom_site_fract_y
_atom_site_fract_z
_atom_site_U_iso_or_equiv
_atom_site_adp_type
_atom_site_occupancy
_atom_site_site_symmetry_order
_atom_site_calc_flag
_atom_site_refinement_flags_posn
_atom_site_refinement_flags_adp
_atom_site_refinement_flags_occupancy
_atom_site_disorder_assembly
_atom_site_disorder_group
Cl1 Cl 1.06047(10) -0.32765(5) 0.77324(3) 0.0644(2) Uani 1 1 d . . . . .
S1 S 0.80014(6) 0.11358(4) 0.59501(3) 0.03786(15) Uani 1 1 d . . . . .
S2 S 0.50207(5) 0.31989(4) 0.47145(3) 0.03481(15) Uani 1 1 d . . . . .
S3 S 0.18998(5) 0.55123(4) 0.53435(3) 0.03429(15) Uani 1 1 d . . . . .
S4 S -0.12171(5) 0.74942(4) 0.41497(3) 0.03569(15) Uani 1 1 d . . . . .
S5 S -0.34485(6) 0.87234(4) 0.31831(3) 0.04207(16) Uani 1 1 d . . . . .
S6 S -0.52982(9) 0.92944(7) 0.20951(4) 0.0660(2) Uani 1 1 d . . . . .
Si1 Si 1.06843(7) -0.17783(5) 0.87787(3) 0.04279(18) Uani 1 1 d . . . . .
O1 O -0.5432(2) 1.06698(16) 0.41009(11) 0.0667(6) Uani 1 1 d . . . . .
N1 N -0.5440(2) 1.01805(16) 0.31264(11) 0.0435(5) Uani 1 1 d . . . . .
C1 C 0.9015(3) -0.2232(2) 0.91716(14) 0.0558(7) Uani 1 1 d . . . . .
H1A H 0.891410 -0.281232 0.899751 0.067 Uiso 1 1 calc R U . . .
H1B H 0.906724 -0.246015 0.965989 0.067 Uiso 1 1 calc R U . . .
C2 C 0.7726(3) -0.1467(3) 0.90505(17) 0.0699(9) Uani 1 1 d . . . . .
H2A H 0.763499 -0.127136 0.856415 0.084 Uiso 1 1 calc R U . . .
H2B H 0.784973 -0.086759 0.919746 0.084 Uiso 1 1 calc R U . . .
C3 C 0.6384(4) -0.1826(4) 0.9411(2) 0.0967(14) Uani 1 1 d . . . . .
H3A H 0.559482 -0.131190 0.928819 0.145 Uiso 1 1 calc R U . . .
H3B H 0.642903 -0.196561 0.989553 0.145 Uiso 1 1 calc R U . . .
H3C H 0.626657 -0.243311 0.928131 0.145 Uiso 1 1 calc R U . . .
C4 C 1.0847(3) -0.0669(2) 0.91095(12) 0.0483(6) Uani 1 1 d . . . . .
H4A H 1.010986 -0.012613 0.893856 0.058 Uiso 1 1 calc R U . . .
H4B H 1.065523 -0.084444 0.960234 0.058 Uiso 1 1 calc R U . . .
C5 C 1.2224(3) -0.0266(3) 0.89446(16) 0.0644(8) Uani 1 1 d . . . . .
H5A H 1.297317 -0.080435 0.910701 0.077 Uiso 1 1 calc R U . . .
H5B H 1.241020 -0.006140 0.845257 0.077 Uiso 1 1 calc R U . . .
C6 C 1.2274(5) 0.0606(3) 0.9245(2) 0.0853(11) Uani 1 1 d . . . . .
H6A H 1.160708 0.117013 0.904903 0.128 Uiso 1 1 calc R U . . .
H6B H 1.321165 0.079038 0.915179 0.128 Uiso 1 1 calc R U . . .
H6C H 1.203652 0.042429 0.972989 0.128 Uiso 1 1 calc R U . . .
C7 C 1.2218(3) -0.2753(2) 0.89974(14) 0.0575(7) Uani 1 1 d . . . . .
H7A H 1.220812 -0.329643 0.876910 0.069 Uiso 1 1 calc R U . . .
H7B H 1.307838 -0.245871 0.882271 0.069 Uiso 1 1 calc R U . . .
C8 C 1.2260(4) -0.3189(3) 0.97385(17) 0.0851(12) Uani 1 1 d . . . . .
H8A H 1.217794 -0.264002 0.997212 0.102 Uiso 1 1 calc R U . . .
H8B H 1.144546 -0.354051 0.990449 0.102 Uiso 1 1 calc R U . . .
C9 C 1.3560(5) -0.3902(3) 0.9919(2) 0.0965(14) Uani 1 1 d . . . . .
H9A H 1.364203 -0.445869 0.969939 0.145 Uiso 1 1 calc R U . . .
H9B H 1.350822 -0.415376 1.040501 0.145 Uiso 1 1 calc R U . . .
H9C H 1.437336 -0.355744 0.977023 0.145 Uiso 1 1 calc R U . . .
C10 C 1.0605(2) -0.13701(18) 0.78368(11) 0.0379(5) Uani 1 1 d . . . . .
C11 C 1.0547(3) -0.19958(16) 0.74112(12) 0.0393(5) Uani 1 1 d . . . . .
C12 C 1.0432(2) -0.16675(16) 0.67305(11) 0.0362(5) Uani 1 1 d . . . . .
H12 H 1.039856 -0.213035 0.646662 0.043 Uiso 1 1 calc R U . . .
C13 C 1.0365(2) -0.06607(16) 0.64335(10) 0.0317(4) Uani 1 1 d . . . . .
C14 C 1.0419(2) -0.00135(17) 0.68401(11) 0.0357(5) Uani 1 1 d . . . . .
H14 H 1.037838 0.067732 0.665082 0.043 Uiso 1 1 calc R U . . .
C15 C 1.0534(2) -0.03643(17) 0.75185(11) 0.0381(5) Uani 1 1 d . . . . .
H15 H 1.056480 0.010073 0.778097 0.046 Uiso 1 1 calc R U . . .
C16 C 1.0202(2) -0.03107(15) 0.57055(10) 0.0298(4) Uani 1 1 d . . . . .
C17 C 0.9168(2) 0.04560(15) 0.54599(10) 0.0300(4) Uani 1 1 d . . . . .
C18 C 0.8940(2) 0.07580(15) 0.47724(10) 0.0291(4) Uani 1 1 d . . . . .
C20 C 0.7171(2) 0.18107(15) 0.52590(11) 0.0304(4) Uani 1 1 d . . . . .
C21 C 0.6031(2) 0.25895(15) 0.53523(11) 0.0313(4) Uani 1 1 d . . . . .
C22 C 0.5616(2) 0.29623(16) 0.59104(11) 0.0351(5) Uani 1 1 d . . . . .
H22 H 0.605019 0.271783 0.631299 0.042 Uiso 1 1 calc R U . . .
C23 C 0.4486(2) 0.37438(16) 0.58397(12) 0.0359(5) Uani 1 1 d . . . . .
C24 C 0.4048(2) 0.39686(16) 0.52055(11) 0.0326(5) Uani 1 1 d . . . . .
C25 C 0.3789(3) 0.4227(2) 0.64002(13) 0.0510(6) Uani 1 1 d . . . . .
H25A H 0.398936 0.491915 0.629263 0.061 Uiso 1 1 calc R U . . .
H25B H 0.277268 0.425829 0.640467 0.061 Uiso 1 1 calc R U . . .
C26 C 0.4168(4) 0.3758(2) 0.70833(15) 0.0654(8) Uani 1 1 d . . . . .
H26A H 0.514762 0.382335 0.710641 0.079 Uiso 1 1 calc R U . . .
H26B H 0.409820 0.304107 0.717497 0.079 Uiso 1 1 calc R U . . .
C27 C 0.3252(4) 0.4210(2) 0.76271(15) 0.0649(8) Uani 1 1 d . . . . .
H27A H 0.337000 0.491734 0.755058 0.078 Uiso 1 1 calc R U . . .
H27B H 0.226747 0.418647 0.758258 0.078 Uiso 1 1 calc R U . . .
C28 C 0.3561(6) 0.3701(4) 0.8328(2) 0.1047(16) Uani 1 1 d . . . . .
H28A H 0.455499 0.369675 0.836969 0.126 Uiso 1 1 calc R U . . .
H28B H 0.339414 0.300315 0.841560 0.126 Uiso 1 1 calc R U . . .
C29 C 0.2669(6) 0.4206(4) 0.8862(2) 0.1092(16) Uani 1 1 d . . . . .
H29A H 0.303751 0.390780 0.929878 0.131 Uiso 1 1 calc R U . . .
H29B H 0.278267 0.491718 0.874817 0.131 Uiso 1 1 calc R U . . .
C30 C 0.1142(7) 0.4133(5) 0.8938(3) 0.128(2) Uani 1 1 d . . . . .
H30A H 0.074716 0.446331 0.851694 0.192 Uiso 1 1 calc R U . . .
H30B H 0.067369 0.445645 0.929517 0.192 Uiso 1 1 calc R U . . .
H30C H 0.100985 0.343330 0.905164 0.192 Uiso 1 1 calc R U . . .
C31 C 0.2939(2) 0.46923(15) 0.49130(12) 0.0334(5) Uani 1 1 d . . . . .
C32 C 0.2517(2) 0.48427(17) 0.42861(12) 0.0371(5) Uani 1 1 d . . . . .
H32 H 0.295944 0.446581 0.397127 0.044 Uiso 1 1 calc R U . . .
C33 C 0.1377(2) 0.55992(17) 0.41427(12) 0.0360(5) Uani 1 1 d . . . . .
C34 C 0.0918(2) 0.60371(16) 0.46788(11) 0.0328(5) Uani 1 1 d . . . . .
C35 C 0.0778(2) 0.58763(18) 0.34800(12) 0.0412(5) Uani 1 1 d . . . . .
H35A H -0.024057 0.605848 0.355682 0.049 Uiso 1 1 calc R U . . .
H35B H 0.095364 0.528958 0.327718 0.049 Uiso 1 1 calc R U . . .
C36 C 0.1378(3) 0.6737(2) 0.29877(13) 0.0468(6) Uani 1 1 d . . . . .
H36A H 0.236768 0.652115 0.285440 0.056 Uiso 1 1 calc R U . . .
H36B H 0.132979 0.729291 0.321217 0.056 Uiso 1 1 calc R U . . .
C37 C 0.0602(3) 0.7103(3) 0.23621(15) 0.0661(8) Uani 1 1 d . . . . .
H37A H -0.037501 0.735412 0.249586 0.079 Uiso 1 1 calc R U . . .
H37B H 0.059692 0.653421 0.215708 0.079 Uiso 1 1 calc R U . . .
C38 C 0.1233(4) 0.7930(3) 0.18332(17) 0.0744(10) Uani 1 1 d . . . . .
H38A H 0.057575 0.821458 0.148993 0.089 Uiso 1 1 calc R U . . .
H38B H 0.133607 0.846544 0.205173 0.089 Uiso 1 1 calc R U . . .
C39 C 0.2605(4) 0.7595(3) 0.14954(17) 0.0805(10) Uani 1 1 d . . . . .
H39A H 0.253313 0.700981 0.131919 0.097 Uiso 1 1 calc R U . . .
H39B H 0.329544 0.738622 0.182767 0.097 Uiso 1 1 calc R U . . .
C40 C 0.3115(5) 0.8403(4) 0.09216(19) 0.0941(13) Uani 1 1 d . . . . .
H40A H 0.246101 0.858661 0.057916 0.141 Uiso 1 1 calc R U . . .
H40B H 0.403293 0.815365 0.072551 0.141 Uiso 1 1 calc R U . . .
H40C H 0.317905 0.898663 0.109204 0.141 Uiso 1 1 calc R U . . .
C41 C -0.0204(2) 0.68254(16) 0.47773(12) 0.0336(5) Uani 1 1 d . . . . .
C42 C -0.0612(2) 0.71671(18) 0.53534(13) 0.0403(5) Uani 1 1 d . . . . .
H42 H -0.019415 0.688934 0.575771 0.048 Uiso 1 1 calc R U . . .
C43 C -0.1700(2) 0.79620(18) 0.52898(13) 0.0410(5) Uani 1 1 d . . . . .
H43 H -0.208713 0.827648 0.564512 0.049 Uiso 1 1 calc R U . . .
C44 C -0.2151(2) 0.82415(17) 0.46635(12) 0.0360(5) Uani 1 1 d . . . . .
C45 C -0.3234(2) 0.90319(17) 0.44502(13) 0.0399(5) Uani 1 1 d . . . . .
H45 H -0.360419 0.942464 0.476603 0.048 Uiso 1 1 calc R U . . .
C46 C -0.3805(2) 0.92992(18) 0.38642(12) 0.0395(5) Uani 1 1 d . . . . .
C47 C -0.4958(3) 1.0116(2) 0.37412(14) 0.0471(6) Uani 1 1 d . . . . .
C48 C -0.4839(2) 0.94766(19) 0.27845(13) 0.0446(6) Uani 1 1 d . . . . .
C49 C -0.6600(3) 1.0949(2) 0.28847(16) 0.0587(7) Uani 1 1 d . U . . .
H49A H -0.714854 1.118829 0.326748 0.070 Uiso 1 1 calc R U . . .
H49B H -0.722106 1.066137 0.266797 0.070 Uiso 1 1 calc R U . . .
C50 C -0.6034(5) 1.1817(3) 0.2384(3) 0.0994(13) Uani 1 1 d D U . . .
H50A H -0.521422 1.158538 0.209715 0.119 Uiso 0.488(6) 1 calc R U P A 1
H50B H -0.675125 1.221890 0.209908 0.119 Uiso 0.488(6) 1 calc R U P A 1
H50C H -0.562368 1.154977 0.198842 0.119 Uiso 0.512(6) 1 calc R U P A 2
H50D H -0.686165 1.229438 0.224234 0.119 Uiso 0.512(6) 1 calc R U P A 2
C51 C -0.5649(14) 1.2381(9) 0.2841(6) 0.111(3) Uani 0.488(6) 1 d D U P A 1
H51A H -0.495890 1.194559 0.312842 0.134 Uiso 0.488(6) 1 calc R U P A 1
H51B H -0.648504 1.256598 0.313569 0.134 Uiso 0.488(6) 1 calc R U P A 1
C52 C -0.5006(12) 1.3384(7) 0.2446(6) 0.103(2) Uani 0.488(6) 1 d . U P A 1
H52A H -0.493911 1.378510 0.277163 0.124 Uiso 0.488(6) 1 calc R U P A 1
H52B H -0.405444 1.319458 0.224509 0.124 Uiso 0.488(6) 1 calc R U P A 1
C53 C -0.5836(15) 1.3990(9) 0.1921(6) 0.121(3) Uani 0.488(6) 1 d . U P A 1
H53A H -0.515554 1.439166 0.163306 0.146 Uiso 0.488(6) 1 calc R U P A 1
H53B H -0.594773 1.349677 0.166785 0.146 Uiso 0.488(6) 1 calc R U P A 1
C54 C -0.696(2) 1.4576(14) 0.1852(10) 0.157(5) Uani 0.488(6) 1 d . U P A 1
H54A H -0.732726 1.454455 0.144289 0.236 Uiso 0.488(6) 1 calc R U P A 1
H54B H -0.678189 1.525426 0.182171 0.236 Uiso 0.488(6) 1 calc R U P A 1
H54C H -0.762786 1.438678 0.223806 0.236 Uiso 0.488(6) 1 calc R U P A 1
C55 C -0.5849(12) 1.3037(8) 0.2984(5) 0.105(2) Uani 0.512(6) 1 d D U P A 2
H55A H -0.608472 1.259129 0.341968 0.127 Uiso 0.512(6) 1 calc R U P A 2
H55B H -0.522105 1.347563 0.305621 0.127 Uiso 0.512(6) 1 calc R U P A 2
C56 C -0.7157(14) 1.3660(9) 0.2733(6) 0.129(3) Uani 0.512(6) 1 d D U P A 2
H56A H -0.769678 1.325640 0.256004 0.155 Uiso 0.512(6) 1 calc R U P A 2
H56B H -0.773983 1.391601 0.310080 0.155 Uiso 0.512(6) 1 calc R U P A 2
C57 C -0.681(2) 1.4391(11) 0.2260(8) 0.139(4) Uani 0.512(6) 1 d . U P A 2
H57A H -0.649026 1.415391 0.184846 0.209 Uiso 0.512(6) 1 calc R U P A 2
H57B H -0.605396 1.466135 0.238982 0.209 Uiso 0.512(6) 1 calc R U P A 2
H57C H -0.760949 1.491049 0.218303 0.209 Uiso 0.512(6) 1 calc R U P A 2
C51A C -0.5076(9) 1.2397(6) 0.2484(5) 0.086(2) Uani 0.512(6) 1 d D U P A 2
H51C H -0.476931 1.283099 0.205478 0.104 Uiso 0.512(6) 1 calc R U P A 2
H51D H -0.424991 1.196699 0.267282 0.104 Uiso 0.512(6) 1 calc R U P A 2
C0AA C 0.77349(19) 0.15695(15) 0.46310(12) 0.0306(4) Uani 1 1 d . . . . .
H0AA H 0.740769 0.186673 0.420696 0.037 Uiso 1 1 calc R U . . .

loop_
_atom_site_aniso_label
_atom_site_aniso_U_11
_atom_site_aniso_U_22
_atom_site_aniso_U_33
_atom_site_aniso_U_23
_atom_site_aniso_U_13
_atom_site_aniso_U_12
Cl1 0.1087(6) 0.0315(3) 0.0466(4) 0.0052(3) -0.0161(4) -0.0053(3)
S1 0.0367(3) 0.0345(3) 0.0366(3) -0.0055(2) -0.0036(2) 0.0076(2)
S2 0.0289(3) 0.0325(3) 0.0389(3) -0.0062(2) -0.0064(2) 0.0070(2)
S3 0.0271(3) 0.0304(3) 0.0404(3) -0.0040(2) -0.0047(2) 0.0050(2)
S4 0.0286(3) 0.0320(3) 0.0407(3) -0.0042(2) -0.0042(2) 0.0065(2)
S5 0.0349(3) 0.0408(3) 0.0487(3) -0.0121(3) -0.0059(2) 0.0040(2)
S6 0.0675(5) 0.0753(5) 0.0572(4) -0.0218(4) -0.0218(4) 0.0068(4)
Si1 0.0440(4) 0.0484(4) 0.0280(3) -0.0009(3) -0.0050(3) 0.0057(3)
O1 0.0711(13) 0.0624(13) 0.0620(12) -0.0265(10) -0.0268(10) 0.0368(11)
N1 0.0339(10) 0.0455(11) 0.0462(11) -0.0049(9) -0.0089(8) 0.0046(8)
C1 0.0548(16) 0.0648(18) 0.0381(13) 0.0028(12) -0.0021(11) -0.0044(13)
C2 0.0472(16) 0.091(2) 0.0618(19) -0.0027(17) -0.0080(14) -0.0021(16)
C3 0.053(2) 0.146(4) 0.081(3) -0.005(3) -0.0031(18) -0.017(2)
C4 0.0489(14) 0.0612(16) 0.0313(12) -0.0100(11) -0.0056(10) 0.0028(12)
C5 0.0568(17) 0.091(2) 0.0505(16) -0.0253(16) -0.0049(13) -0.0101(16)
C6 0.088(3) 0.105(3) 0.077(2) -0.039(2) -0.003(2) -0.029(2)
C7 0.0584(17) 0.0605(17) 0.0440(14) -0.0060(13) -0.0108(12) 0.0147(13)
C8 0.084(2) 0.099(3) 0.0509(18) 0.0001(18) -0.0198(17) 0.035(2)
C9 0.103(3) 0.094(3) 0.082(3) -0.013(2) -0.049(2) 0.038(2)
C10 0.0398(12) 0.0401(12) 0.0289(11) -0.0031(9) -0.0051(9) 0.0024(9)
C11 0.0478(13) 0.0281(11) 0.0351(11) 0.0023(9) -0.0049(10) 0.0011(9)
C12 0.0414(12) 0.0316(11) 0.0333(11) -0.0065(9) -0.0061(9) 0.0020(9)
C13 0.0302(10) 0.0320(11) 0.0298(10) -0.0037(8) -0.0046(8) 0.0005(8)
C14 0.0407(12) 0.0297(11) 0.0344(11) -0.0039(9) -0.0065(9) -0.0016(9)
C15 0.0441(13) 0.0376(12) 0.0320(11) -0.0087(9) -0.0049(9) -0.0017(10)
C16 0.0297(10) 0.0265(10) 0.0303(10) -0.0025(8) -0.0058(8) 0.0010(8)
C17 0.0287(10) 0.0278(10) 0.0307(10) -0.0051(8) -0.0019(8) 0.0012(8)
C18 0.0268(10) 0.0257(10) 0.0312(10) -0.0020(8) -0.0061(8) 0.0023(8)
C20 0.0260(10) 0.0272(10) 0.0333(11) -0.0016(8) -0.0036(8) 0.0024(8)
C21 0.0254(10) 0.0260(10) 0.0369(11) -0.0010(8) -0.0018(8) 0.0020(8)
C22 0.0340(11) 0.0308(11) 0.0346(11) -0.0009(9) -0.0043(9) 0.0031(9)
C23 0.0337(11) 0.0291(11) 0.0391(12) -0.0037(9) 0.0003(9) 0.0031(9)
C24 0.0242(10) 0.0278(10) 0.0406(12) -0.0028(9) 0.0004(8) 0.0012(8)
C25 0.0575(16) 0.0405(13) 0.0457(14) -0.0075(11) -0.0030(12) 0.0142(12)
C26 0.093(2) 0.0475(16) 0.0511(16) -0.0166(13) -0.0118(16) 0.0137(15)
C27 0.081(2) 0.0557(17) 0.0545(17) -0.0203(14) -0.0163(15) 0.0186(15)
C28 0.143(4) 0.093(3) 0.065(2) -0.025(2) -0.020(2) 0.035(3)
C29 0.155(5) 0.101(3) 0.071(3) -0.036(2) 0.008(3) -0.006(3)
C30 0.152(5) 0.129(5) 0.082(3) -0.007(3) 0.021(3) -0.012(4)
C31 0.0251(10) 0.0257(10) 0.0449(12) -0.0041(9) -0.0012(9) 0.0022(8)
C32 0.0307(11) 0.0335(11) 0.0440(13) -0.0079(10) -0.0040(9) 0.0031(9)
C33 0.0275(10) 0.0314(11) 0.0461(13) -0.0058(9) -0.0059(9) 0.0013(8)
C34 0.0242(10) 0.0282(10) 0.0425(12) -0.0031(9) -0.0050(9) 0.0003(8)
C35 0.0327(11) 0.0427(13) 0.0471(13) -0.0123(10) -0.0095(10) 0.0057(9)
C36 0.0380(12) 0.0562(15) 0.0413(13) -0.0069(11) -0.0073(10) 0.0035(11)
C37 0.0552(17) 0.084(2) 0.0521(16) -0.0018(15) -0.0202(14) 0.0014(15)
C38 0.087(2) 0.070(2) 0.0566(18) -0.0006(16) -0.0238(17) 0.0108(18)
C39 0.099(3) 0.080(2) 0.0535(19) -0.0082(17) -0.0022(18) -0.002(2)
C40 0.122(3) 0.105(3) 0.053(2) 0.001(2) -0.013(2) -0.033(3)
C41 0.0250(10) 0.0276(10) 0.0455(12) -0.0039(9) -0.0074(9) 0.0011(8)
C42 0.0360(12) 0.0372(12) 0.0475(13) -0.0103(10) -0.0136(10) 0.0040(9)
C43 0.0341(11) 0.0390(12) 0.0504(14) -0.0160(11) -0.0079(10) 0.0049(10)
C44 0.0265(10) 0.0326(11) 0.0466(13) -0.0087(10) -0.0042(9) 0.0022(8)
C45 0.0310(11) 0.0339(12) 0.0520(14) -0.0118(10) -0.0051(10) 0.0066(9)
C46 0.0292(11) 0.0373(12) 0.0480(13) -0.0082(10) -0.0045(9) 0.0049(9)
C47 0.0382(13) 0.0455(14) 0.0521(15) -0.0083(12) -0.0080(11) 0.0089(11)
C48 0.0334(12) 0.0468(14) 0.0483(14) -0.0044(11) -0.0036(10) -0.0009(10)
C49 0.0479(15) 0.0594(16) 0.0640(17) -0.0104(12) -0.0218(13) 0.0135(12)
C50 0.104(3) 0.061(2) 0.116(3) 0.0119(19) -0.027(2) 0.0027(19)
C51 0.119(5) 0.087(4) 0.114(5) -0.004(5) -0.013(4) 0.000(4)
C52 0.116(5) 0.079(4) 0.109(5) -0.016(4) 0.009(4) -0.020(4)
C53 0.148(7) 0.091(6) 0.121(7) -0.034(5) 0.019(6) -0.015(5)
C54 0.182(10) 0.117(8) 0.154(10) -0.010(9) 0.003(10) -0.011(8)
C55 0.118(5) 0.091(4) 0.104(5) -0.023(4) -0.014(4) 0.000(4)
C56 0.155(7) 0.109(6) 0.121(6) -0.046(5) -0.027(6) 0.023(6)
C57 0.189(9) 0.103(7) 0.122(8) -0.046(7) 0.054(8) -0.035(7)
C51A 0.093(4) 0.066(3) 0.087(4) -0.006(3) 0.012(3) -0.009(3)
C0AA 0.0138(8) 0.0239(9) 0.0543(13) -0.0183(9) 0.0053(8) 0.0031(7)

loop_
_atom_type_symbol
_atom_type_description
_atom_type_scat_dispersion_real
_atom_type_scat_dispersion_imag
_atom_type_scat_source
C C 0.0140 0.0070 'International Tables Vol C Tables 4.2.6.8 and 6.1.1.4'
H H 0.0000 0.0000 'International Tables Vol C Tables 4.2.6.8 and 6.1.1.4'
Cl Cl 0.3280 0.5430 'International Tables Vol C Tables 4.2.6.8 and 6.1.1.4'
N N 0.0240 0.0130 'International Tables Vol C Tables 4.2.6.8 and 6.1.1.4'
O O 0.0390 0.0240 'International Tables Vol C Tables 4.2.6.8 and 6.1.1.4'
S S 0.2920 0.4290 'International Tables Vol C Tables 4.2.6.8 and 6.1.1.4'
Si Si 0.2150 0.2530 'International Tables Vol C Tables 4.2.6.8 and 6.1.1.4'

loop_
_geom_angle_atom_site_label_1
_geom_angle_atom_site_label_2
_geom_angle_atom_site_label_3
_geom_angle
_geom_angle_site_symmetry_1
_geom_angle_site_symmetry_3
_geom_angle_publ_flag
C20 S1 C17 91.52(10) . . ?
C21 S2 C24 92.03(10) . . ?
C34 S3 C31 92.65(11) . . ?
C41 S4 C44 92.27(11) . . ?
C48 S5 C46 92.00(12) . . ?
C1 Si1 C4 107.90(14) . . ?
C1 Si1 C7 111.42(14) . . ?
C1 Si1 C10 108.68(12) . . ?
C4 Si1 C10 108.62(11) . . ?
C7 Si1 C4 108.48(14) . . ?
C7 Si1 C10 111.63(12) . . ?
C47 N1 C49 120.8(2) . . ?
C48 N1 C47 116.7(2) . . ?
C48 N1 C49 122.4(2) . . ?
Si1 C1 H1A 108.6 . . ?
Si1 C1 H1B 108.6 . . ?
H1A C1 H1B 107.6 . . ?
C2 C1 Si1 114.8(2) . . ?
C2 C1 H1A 108.6 . . ?
C2 C1 H1B 108.6 . . ?
C1 C2 H2A 108.7 . . ?
C1 C2 H2B 108.7 . . ?
C1 C2 C3 114.1(3) . . ?
H2A C2 H2B 107.6 . . ?
C3 C2 H2A 108.7 . . ?
C3 C2 H2B 108.7 . . ?
C2 C3 H3A 109.5 . . ?
C2 C3 H3B 109.5 . . ?
C2 C3 H3C 109.5 . . ?
H3A C3 H3B 109.5 . . ?
H3A C3 H3C 109.5 . . ?
H3B C3 H3C 109.5 . . ?
Si1 C4 H4A 107.9 . . ?
Si1 C4 H4B 107.9 . . ?
H4A C4 H4B 107.2 . . ?
C5 C4 Si1 117.5(2) . . ?
C5 C4 H4A 107.9 . . ?
C5 C4 H4B 107.9 . . ?
C4 C5 H5A 108.8 . . ?
C4 C5 H5B 108.8 . . ?
H5A C5 H5B 107.7 . . ?
C6 C5 C4 113.9(3) . . ?
C6 C5 H5A 108.8 . . ?
C6 C5 H5B 108.8 . . ?
C5 C6 H6A 109.5 . . ?
C5 C6 H6B 109.5 . . ?
C5 C6 H6C 109.5 . . ?
H6A C6 H6B 109.5 . . ?
H6A C6 H6C 109.5 . . ?
H6B C6 H6C 109.5 . . ?
Si1 C7 H7A 108.7 . . ?
Si1 C7 H7B 108.7 . . ?
H7A C7 H7B 107.6 . . ?
C8 C7 Si1 114.4(2) . . ?
C8 C7 H7A 108.7 . . ?
C8 C7 H7B 108.7 . . ?
C7 C8 H8A 108.7 . . ?
C7 C8 H8B 108.7 . . ?
H8A C8 H8B 107.6 . . ?
C9 C8 C7 114.4(3) . . ?
C9 C8 H8A 108.7 . . ?
C9 C8 H8B 108.7 . . ?
C8 C9 H9A 109.5 . . ?
C8 C9 H9B 109.5 . . ?
C8 C9 H9C 109.5 . . ?
H9A C9 H9B 109.5 . . ?
H9A C9 H9C 109.5 . . ?
H9B C9 H9C 109.5 . . ?
C11 C10 Si1 125.37(17) . . ?
C11 C10 C15 114.2(2) . . ?
C15 C10 Si1 120.37(18) . . ?
C10 C11 Cl1 119.97(17) . . ?
C12 C11 Cl1 116.15(18) . . ?
C12 C11 C10 123.9(2) . . ?
C11 C12 H12 120.0 . . ?
C11 C12 C13 120.1(2) . . ?
C13 C12 H12 120.0 . . ?
C12 C13 C16 119.77(19) . . ?
C14 C13 C12 117.8(2) . . ?
C14 C13 C16 122.41(19) . . ?
C13 C14 H14 119.6 . . ?
C15 C14 C13 120.7(2) . . ?
C15 C14 H14 119.6 . . ?
C10 C15 H15 118.3 . . ?
C14 C15 C10 123.3(2) . . ?
C14 C15 H15 118.3 . . ?
C17 C16 C13 122.28(19) . . ?
C17 C16 C18 116.14(19) . 2_756 ?
C18 C16 C13 121.55(18) 2_756 . ?
C16 C17 S1 124.65(17) . . ?
C16 C17 C18 123.12(19) . . ?
C18 C17 S1 112.22(15) . . ?
C16 C18 C17 120.70(18) 2_756 . ?
C16 C18 C0AA 125.73(19) 2_756 . ?
C17 C18 C0AA 113.57(19) . . ?
C21 C20 S1 118.49(17) . . ?
C0AA C20 S1 115.74(15) . . ?
C0AA C20 C21 125.70(19) . . ?
C20 C21 S2 121.46(17) . . ?
C22 C21 S2 110.71(16) . . ?
C22 C21 C20 127.8(2) . . ?
C21 C22 H22 122.8 . . ?
C21 C22 C23 114.5(2) . . ?
C23 C22 H22 122.8 . . ?
C22 C23 C25 124.0(2) . . ?
C24 C23 C22 111.7(2) . . ?
C24 C23 C25 124.2(2) . . ?
C23 C24 S2 111.12(16) . . ?
C23 C24 C31 131.0(2) . . ?
C31 C24 S2 117.83(18) . . ?
C23 C25 H25A 107.9 . . ?
C23 C25 H25B 107.9 . . ?
H25A C25 H25B 107.2 . . ?
C26 C25 C23 117.6(2) . . ?
C26 C25 H25A 107.9 . . ?
C26 C25 H25B 107.9 . . ?
C25 C26 H26A 108.9 . . ?
C25 C26 H26B 108.9 . . ?
C25 C26 C27 113.5(3) . . ?
H26A C26 H26B 107.7 . . ?
C27 C26 H26A 108.9 . . ?
C27 C26 H26B 108.9 . . ?
C26 C27 H27A 108.7 . . ?
C26 C27 H27B 108.7 . . ?
H27A C27 H27B 107.6 . . ?
C28 C27 C26 114.3(3) . . ?
C28 C27 H27A 108.7 . . ?
C28 C27 H27B 108.7 . . ?
C27 C28 H28A 109.0 . . ?
C27 C28 H28B 109.0 . . ?
C27 C28 C29 112.9(4) . . ?
H28A C28 H28B 107.8 . . ?
C29 C28 H28A 109.0 . . ?
C29 C28 H28B 109.0 . . ?
C28 C29 H29A 108.4 . . ?
C28 C29 H29B 108.4 . . ?
H29A C29 H29B 107.4 . . ?
C30 C29 C28 115.7(5) . . ?
C30 C29 H29A 108.4 . . ?
C30 C29 H29B 108.4 . . ?
C29 C30 H30A 109.5 . . ?
C29 C30 H30B 109.5 . . ?
C29 C30 H30C 109.5 . . ?
H30A C30 H30B 109.5 . . ?
H30A C30 H30C 109.5 . . ?
H30B C30 H30C 109.5 . . ?
C24 C31 S3 122.64(18) . . ?
C32 C31 S3 109.46(16) . . ?
C32 C31 C24 127.9(2) . . ?
C31 C32 H32 122.4 . . ?
C31 C32 C33 115.2(2) . . ?
C33 C32 H32 122.4 . . ?
C32 C33 C35 122.8(2) . . ?
C34 C33 C32 111.5(2) . . ?
C34 C33 C35 125.7(2) . . ?
C33 C34 S3 111.22(16) . . ?
C33 C34 C41 132.2(2) . . ?
C41 C34 S3 116.59(17) . . ?
C33 C35 H35A 108.9 . . ?
C33 C35 H35B 108.9 . . ?
C33 C35 C36 113.5(2) . . ?
H35A C35 H35B 107.7 . . ?
C36 C35 H35A 108.9 . . ?
C36 C35 H35B 108.9 . . ?
C35 C36 H36A 109.1 . . ?
C35 C36 H36B 109.1 . . ?
C35 C36 C37 112.3(2) . . ?
H36A C36 H36B 107.9 . . ?
C37 C36 H36A 109.1 . . ?
C37 C36 H36B 109.1 . . ?
C36 C37 H37A 108.8 . . ?
C36 C37 H37B 108.8 . . ?
C36 C37 C38 113.9(3) . . ?
H37A C37 H37B 107.7 . . ?
C38 C37 H37A 108.8 . . ?
C38 C37 H37B 108.8 . . ?
C37 C38 H38A 108.7 . . ?
C37 C38 H38B 108.7 . . ?
H38A C38 H38B 107.6 . . ?
C39 C38 C37 114.3(3) . . ?
C39 C38 H38A 108.7 . . ?
C39 C38 H38B 108.7 . . ?
C38 C39 H39A 109.1 . . ?
C38 C39 H39B 109.1 . . ?
C38 C39 C40 112.6(4) . . ?
H39A C39 H39B 107.8 . . ?
C40 C39 H39A 109.1 . . ?
C40 C39 H39B 109.1 . . ?
C39 C40 H40A 109.5 . . ?
C39 C40 H40B 109.5 . . ?
C39 C40 H40C 109.5 . . ?
H40A C40 H40B 109.5 . . ?
H40A C40 H40C 109.5 . . ?
H40B C40 H40C 109.5 . . ?
C34 C41 S4 123.03(18) . . ?
C42 C41 S4 110.08(16) . . ?
C42 C41 C34 126.9(2) . . ?
C41 C42 H42 123.1 . . ?
C41 C42 C43 113.9(2) . . ?
C43 C42 H42 123.1 . . ?
C42 C43 H43 123.3 . . ?
C44 C43 C42 113.3(2) . . ?
C44 C43 H43 123.3 . . ?
C43 C44 S4 110.42(17) . . ?
C43 C44 C45 125.9(2) . . ?
C45 C44 S4 123.70(19) . . ?
C44 C45 H45 115.4 . . ?
C46 C45 C44 129.2(2) . . ?
C46 C45 H45 115.4 . . ?
C45 C46 S5 128.33(18) . . ?
C45 C46 C47 121.7(2) . . ?
C47 C46 S5 109.79(18) . . ?
O1 C47 N1 123.2(2) . . ?
O1 C47 C46 126.5(2) . . ?
N1 C47 C46 110.3(2) . . ?
S6 C48 S5 121.64(16) . . ?
N1 C48 S5 110.91(18) . . ?
N1 C48 S6 127.44(19) . . ?
N1 C49 H49A 109.7 . . ?
N1 C49 H49B 109.7 . . ?
N1 C49 C50 109.9(3) . . ?
H49A C49 H49B 108.2 . . ?
C50 C49 H49A 109.7 . . ?
C50 C49 H49B 109.7 . . ?
C49 C50 H50A 111.5 . . ?
C49 C50 H50B 111.5 . . ?
C49 C50 H50C 105.4 . . ?
C49 C50 H50D 105.4 . . ?
H50A C50 H50B 109.3 . . ?
H50C C50 H50D 106.0 . . ?
C51 C50 C49 101.3(6) . . ?
C51 C50 H50A 111.5 . . ?
C51 C50 H50B 111.5 . . ?
C51A C50 C49 127.7(5) . . ?
C51A C50 H50C 105.4 . . ?
C51A C50 H50D 105.4 . . ?
C50 C51 H51A 108.9 . . ?
C50 C51 H51B 108.9 . . ?
C50 C51 C52 113.2(9) . . ?
H51A C51 H51B 107.7 . . ?
C52 C51 H51A 108.9 . . ?
C52 C51 H51B 108.9 . . ?
C51 C52 H52A 109.0 . . ?
C51 C52 H52B 109.0 . . ?
H52A C52 H52B 107.8 . . ?
C53 C52 C51 113.0(10) . . ?
C53 C52 H52A 109.0 . . ?
C53 C52 H52B 109.0 . . ?
C52 C53 H53A 102.0 . . ?
C52 C53 H53B 102.0 . . ?
H53A C53 H53B 104.8 . . ?
C54 C53 C52 140.2(15) . . ?
C54 C53 H53A 102.0 . . ?
C54 C53 H53B 102.0 . . ?
C53 C54 H54A 109.5 . . ?
C53 C54 H54B 109.5 . . ?
C53 C54 H54C 109.5 . . ?
H54A C54 H54B 109.5 . . ?
H54A C54 H54C 109.5 . . ?
H54B C54 H54C 109.5 . . ?
H55A C55 H55B 107.9 . . ?
C56 C55 H55A 109.2 . . ?
C56 C55 H55B 109.2 . . ?
C56 C55 C51A 112.2(8) . . ?
C51A C55 H55A 109.2 . . ?
C51A C55 H55B 109.2 . . ?
C55 C56 H56A 110.1 . . ?
C55 C56 H56B 110.1 . . ?
H56A C56 H56B 108.4 . . ?
C57 C56 C55 108.0(15) . . ?
C57 C56 H56A 110.1 . . ?
C57 C56 H56B 110.1 . . ?
C56 C57 H57A 109.5 . . ?
C56 C57 H57B 109.5 . . ?
C56 C57 H57C 109.5 . . ?
H57A C57 H57B 109.5 . . ?
H57A C57 H57C 109.5 . . ?
H57B C57 H57C 109.5 . . ?
C50 C51A C55 106.4(7) . . ?
C50 C51A H51C 110.4 . . ?
C50 C51A H51D 110.4 . . ?
C55 C51A H51C 110.4 . . ?
C55 C51A H51D 110.4 . . ?
H51C C51A H51D 108.6 . . ?
C18 C0AA H0AA 126.5 . . ?
C20 C0AA C18 106.94(19) . . ?
C20 C0AA H0AA 126.5 . . ?

loop_
_geom_bond_atom_site_label_1
_geom_bond_atom_site_label_2
_geom_bond_distance
_geom_bond_site_symmetry_2
_geom_bond_publ_flag
Cl1 C11 1.753(2) . ?
S1 C17 1.740(2) . ?
S1 C20 1.735(2) . ?
S2 C21 1.727(2) . ?
S2 C24 1.738(2) . ?
S3 C31 1.733(2) . ?
S3 C34 1.730(2) . ?
S4 C41 1.733(2) . ?
S4 C44 1.736(2) . ?
S5 C46 1.754(3) . ?
S5 C48 1.747(2) . ?
S6 C48 1.641(3) . ?
Si1 C1 1.871(3) . ?
Si1 C4 1.881(3) . ?
Si1 C7 1.878(3) . ?
Si1 C10 1.904(2) . ?
O1 C47 1.198(3) . ?
N1 C47 1.394(3) . ?
N1 C48 1.359(3) . ?
N1 C49 1.479(3) . ?
C1 H1A 0.9900 . ?
C1 H1B 0.9900 . ?
C1 C2 1.519(4) . ?
C2 H2A 0.9900 . ?
C2 H2B 0.9900 . ?
C2 C3 1.526(5) . ?
C3 H3A 0.9800 . ?
C3 H3B 0.9800 . ?
C3 H3C 0.9800 . ?
C4 H4A 0.9900 . ?
C4 H4B 0.9900 . ?
C4 C5 1.520(4) . ?
C5 H5A 0.9900 . ?
C5 H5B 0.9900 . ?
C5 C6 1.509(5) . ?
C6 H6A 0.9800 . ?
C6 H6B 0.9800 . ?
C6 H6C 0.9800 . ?
C7 H7A 0.9900 . ?
C7 H7B 0.9900 . ?
C7 C8 1.512(4) . ?
C8 H8A 0.9900 . ?
C8 H8B 0.9900 . ?
C8 C9 1.511(5) . ?
C9 H9A 0.9800 . ?
C9 H9B 0.9800 . ?
C9 H9C 0.9800 . ?
C10 C11 1.396(3) . ?
C10 C15 1.400(3) . ?
C11 C12 1.387(3) . ?
C12 H12 0.9500 . ?
C12 C13 1.392(3) . ?
C13 C14 1.389(3) . ?
C13 C16 1.490(3) . ?
C14 H14 0.9500 . ?
C14 C15 1.385(3) . ?
C15 H15 0.9500 . ?
C16 C17 1.396(3) . ?
C16 C18 1.405(3) 2_756 ?
C17 C18 1.421(3) . ?
C18 C0AA 1.502(3) . ?
C20 C21 1.452(3) . ?
C20 C0AA 1.436(3) . ?
C21 C22 1.365(3) . ?
C22 H22 0.9500 . ?
C22 C23 1.417(3) . ?
C23 C24 1.384(3) . ?
C23 C25 1.509(3) . ?
C24 C31 1.445(3) . ?
C25 H25A 0.9900 . ?
C25 H25B 0.9900 . ?
C25 C26 1.478(4) . ?
C26 H26A 0.9900 . ?
C26 H26B 0.9900 . ?
C26 C27 1.534(4) . ?
C27 H27A 0.9900 . ?
C27 H27B 0.9900 . ?
C27 C28 1.502(5) . ?
C28 H28A 0.9900 . ?
C28 H28B 0.9900 . ?
C28 C29 1.545(6) . ?
C29 H29A 0.9900 . ?
C29 H29B 0.9900 . ?
C29 C30 1.505(8) . ?
C30 H30A 0.9800 . ?
C30 H30B 0.9800 . ?
C30 H30C 0.9800 . ?
C31 C32 1.373(3) . ?
C32 H32 0.9500 . ?
C32 C33 1.414(3) . ?
C33 C34 1.381(3) . ?
C33 C35 1.505(3) . ?
C34 C41 1.453(3) . ?
C35 H35A 0.9900 . ?
C35 H35B 0.9900 . ?
C35 C36 1.527(4) . ?
C36 H36A 0.9900 . ?
C36 H36B 0.9900 . ?
C36 C37 1.528(4) . ?
C37 H37A 0.9900 . ?
C37 H37B 0.9900 . ?
C37 C38 1.543(5) . ?
C38 H38A 0.9900 . ?
C38 H38B 0.9900 . ?
C38 C39 1.487(5) . ?
C39 H39A 0.9900 . ?
C39 H39B 0.9900 . ?
C39 C40 1.528(5) . ?
C40 H40A 0.9800 . ?
C40 H40B 0.9800 . ?
C40 H40C 0.9800 . ?
C41 C42 1.375(3) . ?
C42 H42 0.9500 . ?
C42 C43 1.401(3) . ?
C43 H43 0.9500 . ?
C43 C44 1.372(3) . ?
C44 C45 1.430(3) . ?
C45 H45 0.9500 . ?
C45 C46 1.349(4) . ?
C46 C47 1.468(3) . ?
C49 H49A 0.9900 . ?
C49 H49B 0.9900 . ?
C49 C50 1.528(5) . ?
C50 H50A 0.9900 . ?
C50 H50B 0.9900 . ?
C50 H50C 0.9900 . ?
C50 H50D 0.9900 . ?
C50 C51 1.490(12) . ?
C50 C51A 1.408(8) . ?
C51 H51A 0.9900 . ?
C51 H51B 0.9900 . ?
C51 C52 1.630(15) . ?
C52 H52A 0.9900 . ?
C52 H52B 0.9900 . ?
C52 C53 1.458(17) . ?
C53 H53A 0.9900 . ?
C53 H53B 0.9900 . ?
C53 C54 1.26(2) . ?
C54 H54A 0.9800 . ?
C54 H54B 0.9800 . ?
C54 H54C 0.9800 . ?
C55 H55A 0.9900 . ?
C55 H55B 0.9900 . ?
C55 C56 1.504(14) . ?
C55 C51A 1.566(12) . ?
C56 H56A 0.9900 . ?
C56 H56B 0.9900 . ?
C56 C57 1.294(17) . ?
C57 H57A 0.9800 . ?
C57 H57B 0.9800 . ?
C57 H57C 0.9800 . ?
C51A H51C 0.9900 . ?
C51A H51D 0.9900 . ?
C0AA H0AA 0.9500 . ?

loop_
_geom_torsion_atom_site_label_1
_geom_torsion_atom_site_label_2
_geom_torsion_atom_site_label_3
_geom_torsion_atom_site_label_4
_geom_torsion
_geom_torsion_site_symmetry_1
_geom_torsion_site_symmetry_2
_geom_torsion_site_symmetry_3
_geom_torsion_site_symmetry_4
_geom_torsion_publ_flag
Cl1 C11 C12 C13 179.35(18) . . . . ?
S1 C17 C18 C16 178.58(16) . . . 2_756 ?
S1 C17 C18 C0AA -1.4(2) . . . . ?
S1 C20 C21 S2 -172.42(12) . . . . ?
S1 C20 C21 C22 9.3(3) . . . . ?
S1 C20 C0AA C18 0.1(2) . . . . ?
S2 C21 C22 C23 -0.1(3) . . . . ?
S2 C24 C31 S3 -179.44(11) . . . . ?
S2 C24 C31 C32 1.7(3) . . . . ?
S3 C31 C32 C33 -0.1(3) . . . . ?
S3 C34 C41 S4 175.40(12) . . . . ?
S3 C34 C41 C42 -3.3(3) . . . . ?
S4 C41 C42 C43 -1.1(3) . . . . ?
S4 C44 C45 C46 5.7(4) . . . . ?
S5 C46 C47 O1 -178.1(3) . . . . ?
S5 C46 C47 N1 1.0(3) . . . . ?
Si1 C1 C2 C3 -176.2(3) . . . . ?
Si1 C4 C5 C6 -178.4(3) . . . . ?
Si1 C7 C8 C9 -174.6(3) . . . . ?
Si1 C10 C11 Cl1 -2.2(3) . . . . ?
Si1 C10 C11 C12 177.20(19) . . . . ?
Si1 C10 C15 C14 -177.42(19) . . . . ?
N1 C49 C50 C51 -81.4(6) . . . . ?
N1 C49 C50 C51A -56.5(7) . . . . ?
C1 Si1 C4 C5 170.8(2) . . . . ?
C1 Si1 C7 C8 -52.1(3) . . . . ?
C4 Si1 C1 C2 57.8(3) . . . . ?
C4 Si1 C7 C8 66.5(3) . . . . ?
C7 Si1 C1 C2 176.8(2) . . . . ?
C7 Si1 C4 C5 50.0(2) . . . . ?
C10 Si1 C1 C2 -59.8(3) . . . . ?
C10 Si1 C4 C5 -71.5(2) . . . . ?
C10 Si1 C7 C8 -173.9(3) . . . . ?
C10 C11 C12 C13 -0.1(4) . . . . ?
C11 C10 C15 C14 -0.2(4) . . . . ?
C11 C12 C13 C14 0.1(3) . . . . ?
C11 C12 C13 C16 -178.3(2) . . . . ?
C12 C13 C14 C15 -0.2(3) . . . . ?
C12 C13 C16 C17 128.3(2) . . . . ?
C12 C13 C16 C18 -49.8(3) . . . 2_756 ?
C13 C14 C15 C10 0.2(4) . . . . ?
C13 C16 C17 S1 3.1(3) . . . . ?
C13 C16 C17 C18 -175.9(2) . . . . ?
C14 C13 C16 C17 -50.1(3) . . . . ?
C14 C13 C16 C18 131.9(2) . . . 2_756 ?
C15 C10 C11 Cl1 -179.29(18) . . . . ?
C15 C10 C11 C12 0.1(4) . . . . ?
C16 C13 C14 C15 178.2(2) . . . . ?
C16 C17 C18 C16 -2.4(4) . . . 2_756 ?
C16 C17 C18 C0AA 177.68(19) . . . . ?
C16 C18 C0AA C20 -179.1(2) 2_756 . . . ?
C17 S1 C20 C21 -177.87(18) . . . . ?
C17 S1 C20 C0AA -0.73(17) . . . . ?
C17 C18 C0AA C20 0.8(2) . . . . ?
C18 C16 C17 S1 -178.80(16) 2_756 . . . ?
C18 C16 C17 C18 2.3(3) 2_756 . . . ?
C20 S1 C17 C16 -177.85(19) . . . . ?
C20 S1 C17 C18 1.18(17) . . . . ?
C20 C21 C22 C23 178.3(2) . . . . ?
C21 S2 C24 C23 -0.93(18) . . . . ?
C21 S2 C24 C31 -179.41(18) . . . . ?
C21 C20 C0AA C18 177.0(2) . . . . ?
C21 C22 C23 C24 -0.6(3) . . . . ?
C21 C22 C23 C25 175.9(2) . . . . ?
C22 C23 C24 S2 1.0(2) . . . . ?
C22 C23 C24 C31 179.2(2) . . . . ?
C22 C23 C25 C26 -9.6(4) . . . . ?
C23 C24 C31 S3 2.4(4) . . . . ?
C23 C24 C31 C32 -176.4(2) . . . . ?
C23 C25 C26 C27 -171.4(3) . . . . ?
C24 S2 C21 C20 -177.95(18) . . . . ?
C24 S2 C21 C22 0.61(18) . . . . ?
C24 C23 C25 C26 166.5(3) . . . . ?
C24 C31 C32 C33 178.9(2) . . . . ?
C25 C23 C24 S2 -175.5(2) . . . . ?
C25 C23 C24 C31 2.8(4) . . . . ?
C25 C26 C27 C28 176.3(4) . . . . ?
C26 C27 C28 C29 177.2(4) . . . . ?
C27 C28 C29 C30 67.8(6) . . . . ?
C31 S3 C34 C33 -0.22(18) . . . . ?
C31 S3 C34 C41 179.46(17) . . . . ?
C31 C32 C33 C34 0.0(3) . . . . ?
C31 C32 C33 C35 179.5(2) . . . . ?
C32 C33 C34 S3 0.2(2) . . . . ?
C32 C33 C34 C41 -179.4(2) . . . . ?
C32 C33 C35 C36 -94.1(3) . . . . ?
C33 C34 C41 S4 -5.0(4) . . . . ?
C33 C34 C41 C42 176.3(2) . . . . ?
C33 C35 C36 C37 -171.4(2) . . . . ?
C34 S3 C31 C24 -178.88(19) . . . . ?
C34 S3 C31 C32 0.20(18) . . . . ?
C34 C33 C35 C36 85.3(3) . . . . ?
C34 C41 C42 C43 177.8(2) . . . . ?
C35 C33 C34 S3 -179.30(19) . . . . ?
C35 C33 C34 C41 1.1(4) . . . . ?
C35 C36 C37 C38 -176.4(3) . . . . ?
C36 C37 C38 C39 69.5(4) . . . . ?
C37 C38 C39 C40 173.4(3) . . . . ?
C41 S4 C44 C43 -1.03(19) . . . . ?
C41 S4 C44 C45 179.0(2) . . . . ?
C41 C42 C43 C44 0.3(3) . . . . ?
C42 C43 C44 S4 0.6(3) . . . . ?
C42 C43 C44 C45 -179.4(2) . . . . ?
C43 C44 C45 C46 -174.2(3) . . . . ?
C44 S4 C41 C34 -177.73(19) . . . . ?
C44 S4 C41 C42 1.18(18) . . . . ?
C44 C45 C46 S5 3.0(4) . . . . ?
C44 C45 C46 C47 177.6(2) . . . . ?
C45 C46 C47 O1 6.4(5) . . . . ?
C45 C46 C47 N1 -174.5(2) . . . . ?
C46 S5 C48 S6 -173.70(17) . . . . ?
C46 S5 C48 N1 5.5(2) . . . . ?
C47 N1 C48 S5 -6.2(3) . . . . ?
C47 N1 C48 S6 173.0(2) . . . . ?
C47 N1 C49 C50 99.4(4) . . . . ?
C48 S5 C46 C45 171.4(2) . . . . ?
C48 S5 C46 C47 -3.6(2) . . . . ?
C48 N1 C47 O1 -177.5(3) . . . . ?
C48 N1 C47 C46 3.4(3) . . . . ?
C48 N1 C49 C50 -84.0(4) . . . . ?
C49 N1 C47 O1 -0.7(4) . . . . ?
C49 N1 C47 C46 -179.8(2) . . . . ?
C49 N1 C48 S5 177.1(2) . . . . ?
C49 N1 C48 S6 -3.7(4) . . . . ?
C49 C50 C51 C52 -179.5(8) . . . . ?
C49 C50 C51A C55 -69.8(8) . . . . ?
C50 C51 C52 C53 48.2(13) . . . . ?
C51 C52 C53 C54 75(2) . . . . ?
C56 C55 C51A C50 -56.9(11) . . . . ?
C51A C55 C56 C57 -74.4(13) . . . . ?
C0AA C20 C21 S2 10.8(3) . . . . ?
C0AA C20 C21 C22 -167.5(2) . . . . ?
